data_7205296
loop_
_publ_author_name
'Cai, Bin'
'Yang, Ping'
'Dai, Jing-Wei'
'Wu, Jian-Zhong'

_publ_section_title
;
 Tuning the porosity of lanthanide MOFs with 2,5-pyrazinedicarboxylate
 and the first in situ hydrothermal carboxyl transfer
;
_journal_issue 3
_journal_name_full CrystEngComm
_journal_page_first 985
_journal_paper_doi 10.1039/c0ce00340a
_journal_volume 13
_journal_year 2011
_chemical_formula_moiety '2(C7 H6 N2 O8 Nd), 10(H O0.50)'
_chemical_formula_sum 'C14 H30 N4 Nd2 O25'
_chemical_formula_weight 942.90
_chemical_name_systematic
;
?
;
_space_group_IT_number 2
_symmetry_cell_setting triclinic
_symmetry_space_group_name_Hall '-P 1'
_symmetry_space_group_name_H-M 'P -1'
_atom_sites_solution_hydrogens geom
_atom_sites_solution_primary direct
_atom_sites_solution_secondary difmap
_audit_creation_method SHELXL-97
_cell_angle_alpha 68.951(2)
_cell_angle_beta 80.872(2)
_cell_angle_gamma 76.667(2)
_cell_formula_units_Z 1
_cell_length_a 6.1645(12)
_cell_length_b 10.074(2)
_cell_length_c 13.503(3)
_cell_measurement_reflns_used 3254
_cell_measurement_temperature 298(2)
_cell_measurement_theta_max 27.80
_cell_measurement_theta_min 2.26
_cell_volume 758.8(3)
_computing_structure_refinement 'SHELXL-97 (Sheldrick, 2008)'
_computing_structure_solution 'SHELXS-97 (Sheldrick, 2008)'
_diffrn_ambient_temperature 298(2)
_diffrn_measured_fraction_theta_full 0.968
_diffrn_measured_fraction_theta_max 0.968
_diffrn_radiation_monochromator graphite
_diffrn_radiation_source 'fine-focus sealed tube'
_diffrn_radiation_type MoK\a
_diffrn_radiation_wavelength 0.71073
_diffrn_reflns_av_R_equivalents 0.0188
_diffrn_reflns_av_sigmaI/netI 0.0329
_diffrn_reflns_limit_h_max 7
_diffrn_reflns_limit_h_min -5
_diffrn_reflns_limit_k_max 12
_diffrn_reflns_limit_k_min -11
_diffrn_reflns_limit_l_max 16
_diffrn_reflns_limit_l_min -14
_diffrn_reflns_number 3822
_diffrn_reflns_theta_full 25.20
_diffrn_reflns_theta_max 25.20
_diffrn_reflns_theta_min 2.21
_exptl_absorpt_coefficient_mu 3.488
_exptl_absorpt_correction_T_max 0.7002
_exptl_absorpt_correction_T_min 0.4882
_exptl_absorpt_correction_type multi-scan
_exptl_absorpt_process_details 'SADABS, Bruker(2002)'
_exptl_crystal_colour colorless
_exptl_crystal_density_diffrn 2.063
_exptl_crystal_density_method 'not measured'
_exptl_crystal_description block
_exptl_crystal_F_000 462
_exptl_crystal_size_max 0.24
_exptl_crystal_size_mid 0.17
_exptl_crystal_size_min 0.11
_refine_diff_density_max 1.178
_refine_diff_density_min -1.648
_refine_diff_density_rms 0.146
_refine_ls_extinction_method none
_refine_ls_goodness_of_fit_ref 1.036
_refine_ls_hydrogen_treatment constr
_refine_ls_matrix_type full
_refine_ls_number_parameters 208
_refine_ls_number_reflns 2660
_refine_ls_number_restraints 0
_refine_ls_restrained_S_all 1.036
_refine_ls_R_factor_all 0.0360
_refine_ls_R_factor_gt 0.0338
_refine_ls_shift/su_max 0.001
_refine_ls_shift/su_mean 0.000
_refine_ls_structure_factor_coef Fsqd
_refine_ls_weighting_details 'calc w=1/[\s^2^(Fo^2^)+(0.0593P)^2^+2.0212P] where P=(Fo^2^+2Fc^2^)/3'
_refine_ls_weighting_scheme calc
_refine_ls_wR_factor_gt 0.0887
_refine_ls_wR_factor_ref 0.0902
_reflns_number_gt 2488
_reflns_number_total 2660
_reflns_threshold_expression >2sigma(I)
_cod_data_source_file C0CE00340A.TXT
_cod_data_source_block 1-Nd
_cod_depositor_comments
;
The following automatic conversions were performed:
'_symmetry_cell_setting' value 'Triclinic' changed to 'triclinic'
according to '/home/saulius/struct/CIF-dictionaries/cif_core.dic'
dictionary named 'cif_core.dic' version 2.4.1 from 2010-06-29.

Automatic conversion script
Id: cif_fix_enum 1555 2011-01-17 13:19:09Z saulius 
;
_cod_database_code 7205296

loop_
_symmetry_equiv_pos_as_xyz
'x, y, z'
'-x, -y, -z'

loop_
_atom_site_label
_atom_site_type_symbol
_atom_site_fract_x
_atom_site_fract_y
_atom_site_fract_z
_atom_site_U_iso_or_equiv
_atom_site_adp_type
_atom_site_occupancy
_atom_site_symmetry_multiplicity
_atom_site_calc_flag
_atom_site_refinement_flags
_atom_site_disorder_assembly
_atom_site_disorder_group
Nd1 Nd 0.82878(4) 0.61541(3) 0.196655(19) 0.02059(12) Uani 1 1 d . . .
C1 C 1.2838(9) 0.7695(6) 0.1405(4) 0.0238(11) Uani 1 1 d . . .
C2 C 1.1336(8) 0.8950(6) 0.0682(4) 0.0229(10) Uani 1 1 d . . .
C3 C 0.8094(9) 0.9706(6) -0.0145(4) 0.0242(11) Uani 1 1 d . . .
H3 H 0.6761 0.9531 -0.0268 0.029 Uiso 1 1 calc R . .
C4 C 0.9469(10) 0.3842(6) 0.4409(4) 0.0303(12) Uani 1 1 d . . .
C5 C 0.7102(9) 0.4451(6) 0.4730(4) 0.0281(11) Uani 1 1 d . . .
C6 C 0.3836(9) 0.6012(6) 0.4225(4) 0.0308(12) Uani 1 1 d . . .
H6 H 0.2984 0.6729 0.3707 0.037 Uiso 1 1 calc R . .
C7 C 1.0873(9) 0.4403(6) 0.0338(4) 0.0272(11) Uani 1 1 d . . .
N1 N 0.9402(7) 0.8659(5) 0.0544(3) 0.0235(9) Uani 1 1 d . . .
N2 N 0.5924(8) 0.5457(5) 0.3946(3) 0.0297(10) Uani 1 1 d . . .
O1 O 1.2121(7) 0.6543(4) 0.1846(3) 0.0353(9) Uani 1 1 d . . .
O2 O 1.4738(6) 0.7876(4) 0.1496(3) 0.0287(8) Uani 1 1 d . . .
O3 O 1.0118(7) 0.4309(5) 0.3438(3) 0.0355(9) Uani 1 1 d . . .
O4 O 1.0647(8) 0.2925(6) 0.5114(3) 0.0498(13) Uani 1 1 d . . .
O5 O 1.0829(7) 0.4308(4) 0.1289(3) 0.0356(10) Uani 1 1 d . . .
O6 O 1.2206(7) 0.3631(4) -0.0122(3) 0.0319(9) Uani 1 1 d . . .
O1W O 0.8209(8) 0.7932(5) 0.2858(3) 0.0420(11) Uani 1 1 d . . .
H1W H 0.7112 0.8582 0.2815 0.063 Uiso 1 1 d R . .
H2W H 0.8699 0.7814 0.3451 0.063 Uiso 1 1 d R . .
O2W O 0.5842(7) 0.4363(4) 0.2197(3) 0.0369(9) Uani 1 1 d . . .
H3W H 0.4524 0.4853 0.2117 0.055 Uiso 1 1 d R . .
H4W H 0.5621 0.3632 0.2713 0.055 Uiso 1 1 d R . .
O3W O 0.6347(11) 0.2865(9) 0.0806(6) 0.094(2) Uani 1 1 d . . .
H5W H 0.6221 0.2059 0.1322 0.141 Uiso 1 1 d R . .
H6W H 0.6869 0.2505 0.0302 0.141 Uiso 1 1 d R . .
O4W O 0.5053(15) 0.2077(10) 0.4125(7) 0.113(3) Uani 1 1 d . . .
H8W H 0.4566 0.1341 0.4610 0.170 Uiso 1 1 d R . .
H7W H 0.6333 0.1611 0.3942 0.170 Uiso 1 1 d R . .
O5W O 0.550(4) 0.0446(12) 0.2603(14) 0.302(13) Uani 1 1 d . . .
H9W H 0.4938 -0.0117 0.3192 0.453 Uiso 1 1 d R . .
H10W H 0.4288 0.1076 0.2408 0.453 Uiso 1 1 d R . .
O6W O 0.077(3) 0.1227(14) 0.2671(13) 0.275(10) Uani 1 1 d . . .
H12W H -0.0427 0.1315 0.2373 0.412 Uiso 1 1 d R . .
H11W H 0.0803 0.2143 0.2479 0.412 Uiso 1 1 d R . .
O7W O 0.104(5) 0.978(3) 0.508(3) 0.212(15) Uani 0.50 1 d P . .
H14W H 0.1081 0.9724 0.5723 0.318 Uiso 0.50 1 d PR . .
H13W H 0.2182 1.0072 0.4780 0.318 Uiso 0.50 1 d PR . .

loop_
_atom_site_aniso_label
_atom_site_aniso_U_11
_atom_site_aniso_U_22
_atom_site_aniso_U_33
_atom_site_aniso_U_23
_atom_site_aniso_U_13
_atom_site_aniso_U_12
Nd1 0.01821(18) 0.02542(18) 0.01474(17) -0.00229(12) -0.00239(11) -0.00408(11)
C1 0.021(3) 0.031(3) 0.016(2) -0.004(2) 0.001(2) -0.006(2)
C2 0.019(2) 0.029(3) 0.018(2) -0.005(2) -0.0010(19) -0.003(2)
C3 0.016(3) 0.031(3) 0.021(3) -0.002(2) -0.006(2) -0.004(2)
C4 0.033(3) 0.035(3) 0.021(3) -0.007(2) -0.004(2) -0.005(2)
C5 0.030(3) 0.033(3) 0.018(3) -0.004(2) -0.002(2) -0.008(2)
C6 0.026(3) 0.038(3) 0.019(3) 0.001(2) -0.003(2) -0.004(2)
C7 0.026(3) 0.033(3) 0.020(3) -0.005(2) -0.005(2) -0.005(2)
N1 0.017(2) 0.030(2) 0.020(2) -0.0030(18) -0.0035(17) -0.0064(17)
N2 0.037(3) 0.031(2) 0.018(2) -0.0037(19) -0.0044(19) -0.006(2)
O1 0.025(2) 0.030(2) 0.038(2) 0.0079(17) -0.0080(17) -0.0075(16)
O2 0.0182(19) 0.033(2) 0.031(2) -0.0044(16) -0.0068(15) -0.0036(15)
O3 0.030(2) 0.045(2) 0.0176(19) 0.0021(17) -0.0016(16) -0.0013(18)
O4 0.044(3) 0.065(3) 0.022(2) -0.002(2) -0.0087(19) 0.010(2)
O5 0.039(2) 0.042(2) 0.0199(19) -0.0101(17) -0.0097(17) 0.0086(18)
O6 0.035(2) 0.035(2) 0.0255(19) -0.0140(17) -0.0080(16) 0.0038(17)
O1W 0.059(3) 0.043(2) 0.024(2) -0.0115(18) -0.008(2) -0.007(2)
O2W 0.034(2) 0.035(2) 0.040(2) -0.0078(18) -0.0040(18) -0.0104(18)
O3W 0.066(4) 0.147(7) 0.094(5) -0.084(5) -0.014(4) 0.009(4)
O4W 0.100(6) 0.117(6) 0.091(6) -0.014(5) 0.008(5) -0.003(5)
O5W 0.53(3) 0.100(8) 0.29(2) -0.112(11) -0.26(2) 0.124(14)
O6W 0.38(3) 0.116(10) 0.210(16) 0.029(10) -0.019(16) 0.048(13)
O7W 0.22(4) 0.100(17) 0.30(4) -0.02(2) -0.12(3) 0.016(19)

loop_
_atom_type_symbol
_atom_type_description
_atom_type_scat_dispersion_real
_atom_type_scat_dispersion_imag
_atom_type_scat_source
C C 0.0033 0.0016 'International Tables Vol C Tables 4.2.6.8 and 6.1.1.4'
H H 0.0000 0.0000 'International Tables Vol C Tables 4.2.6.8 and 6.1.1.4'
N N 0.0061 0.0033 'International Tables Vol C Tables 4.2.6.8 and 6.1.1.4'
Nd Nd -0.1943 3.0179 'International Tables Vol C Tables 4.2.6.8 and 6.1.1.4'
O O 0.0106 0.0060 'International Tables Vol C Tables 4.2.6.8 and 6.1.1.4'

loop_
_geom_angle_atom_site_label_1
_geom_angle_atom_site_label_2
_geom_angle_atom_site_label_3
_geom_angle
_geom_angle_site_symmetry_1
_geom_angle_site_symmetry_3
_geom_angle_publ_flag
O3 Nd1 O1 72.13(14) . . ?
O3 Nd1 O2 142.54(13) . 1_455 ?
O1 Nd1 O2 131.46(13) . 1_455 ?
O3 Nd1 O1W 88.36(15) . . ?
O1 Nd1 O1W 72.01(16) . . ?
O2 Nd1 O1W 76.29(14) 1_455 . ?
O3 Nd1 O6 135.22(13) . 2_765 ?
O1 Nd1 O6 103.55(14) . 2_765 ?
O2 Nd1 O6 74.02(13) 1_455 2_765 ?
O1W Nd1 O6 133.92(13) . 2_765 ?
O3 Nd1 O5 71.80(13) . . ?
O1 Nd1 O5 72.37(15) . . ?
O2 Nd1 O5 137.06(13) 1_455 . ?
O1W Nd1 O5 143.09(16) . . ?
O6 Nd1 O5 64.81(12) 2_765 . ?
O3 Nd1 O2W 84.96(15) . . ?
O1 Nd1 O2W 146.28(14) . . ?
O2 Nd1 O2W 81.39(13) 1_455 . ?
O1W Nd1 O2W 133.04(15) . . ?
O6 Nd1 O2W 75.49(14) 2_765 . ?
O5 Nd1 O2W 77.20(14) . . ?
O3 Nd1 N1 132.41(14) . . ?
O1 Nd1 N1 61.36(12) . . ?
O2 Nd1 N1 73.42(13) 1_455 . ?
O1W Nd1 N1 68.93(14) . . ?
O6 Nd1 N1 69.29(13) 2_765 . ?
O5 Nd1 N1 101.62(14) . . ?
O2W Nd1 N1 141.00(13) . . ?
O3 Nd1 N2 61.70(13) . . ?
O1 Nd1 N2 118.23(14) . . ?
O2 Nd1 N2 80.85(13) 1_455 . ?
O1W Nd1 N2 68.15(14) . . ?
O6 Nd1 N2 138.04(14) 2_765 . ?
O5 Nd1 N2 122.86(13) . . ?
O2W Nd1 N2 67.84(14) . . ?
N1 Nd1 N2 133.89(13) . . ?
O1 C1 O2 125.0(5) . . ?
O1 C1 C2 117.4(5) . . ?
O2 C1 C2 117.7(5) . . ?
N1 C2 C3 121.1(5) . 2_775 ?
N1 C2 C1 115.1(5) . . ?
C3 C2 C1 123.7(5) 2_775 . ?
N1 C3 C2 121.7(5) . 2_775 ?
N1 C3 H3 119.1 . . ?
C2 C3 H3 119.1 2_775 . ?
O4 C4 O3 124.7(5) . . ?
O4 C4 C5 118.7(5) . . ?
O3 C4 C5 116.7(5) . . ?
N2 C5 C6 121.5(5) . 2_666 ?
N2 C5 C4 116.3(5) . . ?
C6 C5 C4 122.2(5) 2_666 . ?
N2 C6 C5 121.7(5) . 2_666 ?
N2 C6 H6 119.1 . . ?
C5 C6 H6 119.1 2_666 . ?
O6 C7 O5 126.5(5) . . ?
O6 C7 C7 116.5(6) . 2_765 ?
O5 C7 C7 117.0(6) . 2_765 ?
C3 N1 C2 117.1(5) . . ?
C3 N1 Nd1 126.7(4) . . ?
C2 N1 Nd1 115.2(3) . . ?
C6 N2 C5 116.7(5) . . ?
C6 N2 Nd1 128.9(3) . . ?
C5 N2 Nd1 114.3(4) . . ?
C1 O1 Nd1 128.0(3) . . ?
C1 O2 Nd1 131.9(3) . 1_655 ?
C4 O3 Nd1 130.9(4) . . ?
C7 O5 Nd1 120.3(3) . . ?
C7 O6 Nd1 120.6(3) . 2_765 ?
Nd1 O1W H1W 118.5 . . ?
Nd1 O1W H2W 130.3 . . ?
H1W O1W H2W 103.3 . . ?
Nd1 O2W H3W 105.8 . . ?
Nd1 O2W H4W 130.3 . . ?
H3W O2W H4W 101.5 . . ?
H5W O3W H6W 98.1 . . ?
H8W O4W H7W 97.9 . . ?
H9W O5W H10W 98.3 . . ?
H12W O6W H11W 97.4 . . ?
H14W O7W H13W 103.5 . . ?

loop_
_geom_bond_atom_site_label_1
_geom_bond_atom_site_label_2
_geom_bond_distance
_geom_bond_site_symmetry_2
_geom_bond_publ_flag
Nd1 O3 2.401(4) . ?
Nd1 O1 2.454(4) . ?
Nd1 O2 2.470(4) 1_455 ?
Nd1 O1W 2.479(4) . ?
Nd1 O6 2.483(4) 2_765 ?
Nd1 O5 2.485(4) . ?
Nd1 O2W 2.515(4) . ?
Nd1 N1 2.726(4) . ?
Nd1 N2 2.766(5) . ?
C1 O1 1.247(7) . ?
C1 O2 1.257(7) . ?
C1 C2 1.506(7) . ?
C2 N1 1.347(7) . ?
C2 C3 1.383(8) 2_775 ?
C3 N1 1.330(7) . ?
C3 H3 0.9300 . ?
C4 O4 1.251(7) . ?
C4 O3 1.256(7) . ?
C4 C5 1.507(8) . ?
C5 N2 1.344(7) . ?
C5 C6 1.392(8) 2_666 ?
C6 N2 1.333(7) . ?
C6 C5 1.392(8) 2_666 ?
C6 H6 0.9300 . ?
C7 O6 1.248(7) . ?
C7 O5 1.249(7) . ?
C7 C7 1.537(10) 2_765 ?
O2 Nd1 2.470(4) 1_655 ?
O1W H1W 0.8189 . ?
O1W H2W 0.8597 . ?
O2W H3W 0.8484 . ?
O2W H4W 0.8335 . ?
O3W H5W 0.8690 . ?
O3W H6W 0.8673 . ?
O4W H8W 0.8722 . ?
O4W H7W 0.8688 . ?
O5W H9W 0.8683 . ?
O5W H10W 0.8689 . ?
O6W H12W 0.8676 . ?
O6W H11W 0.8684 . ?
O7W H14W 0.8552 . ?
O7W H13W 0.8144 . ?

loop_
_geom_torsion_atom_site_label_1
_geom_torsion_atom_site_label_2
_geom_torsion_atom_site_label_3
_geom_torsion_atom_site_label_4
_geom_torsion
_geom_torsion_site_symmetry_1
_geom_torsion_site_symmetry_2
_geom_torsion_site_symmetry_3
_geom_torsion_site_symmetry_4
_geom_torsion_publ_flag
O1 C1 C2 N1 -3.6(7) . . . . ?
O2 C1 C2 N1 174.5(4) . . . . ?
O1 C1 C2 C3 179.7(5) . . . 2_775 ?
O2 C1 C2 C3 -2.1(8) . . . 2_775 ?
O4 C4 C5 N2 178.5(6) . . . . ?
O3 C4 C5 N2 -1.1(8) . . . . ?
O4 C4 C5 C6 -2.4(9) . . . 2_666 ?
O3 C4 C5 C6 178.0(6) . . . 2_666 ?
C2 C3 N1 C2 -1.2(8) 2_775 . . . ?
C2 C3 N1 Nd1 167.1(4) 2_775 . . . ?
C3 C2 N1 C3 1.2(8) 2_775 . . . ?
C1 C2 N1 C3 -175.5(4) . . . . ?
C3 C2 N1 Nd1 -168.4(4) 2_775 . . . ?
C1 C2 N1 Nd1 14.8(5) . . . . ?
O3 Nd1 N1 C3 -169.3(4) . . . . ?
O1 Nd1 N1 C3 177.2(5) . . . . ?
O2 Nd1 N1 C3 -21.1(4) 1_455 . . . ?
O1W Nd1 N1 C3 -102.4(4) . . . . ?
O6 Nd1 N1 C3 57.7(4) 2_765 . . . ?
O5 Nd1 N1 C3 114.8(4) . . . . ?
O2W Nd1 N1 C3 30.9(5) . . . . ?
N2 Nd1 N1 C3 -80.0(5) . . . . ?
O3 Nd1 N1 C2 -0.8(4) . . . . ?
O1 Nd1 N1 C2 -14.4(3) . . . . ?
O2 Nd1 N1 C2 147.4(4) 1_455 . . . ?
O1W Nd1 N1 C2 66.0(4) . . . . ?
O6 Nd1 N1 C2 -133.8(4) 2_765 . . . ?
O5 Nd1 N1 C2 -76.7(4) . . . . ?
O2W Nd1 N1 C2 -160.6(3) . . . . ?
N2 Nd1 N1 C2 88.5(4) . . . . ?
C5 C6 N2 C5 -1.6(9) 2_666 . . . ?
C5 C6 N2 Nd1 -179.1(4) 2_666 . . . ?
C6 C5 N2 C6 1.6(9) 2_666 . . . ?
C4 C5 N2 C6 -179.3(5) . . . . ?
C6 C5 N2 Nd1 179.4(4) 2_666 . . . ?
C4 C5 N2 Nd1 -1.5(6) . . . . ?
O3 Nd1 N2 C6 179.7(5) . . . . ?
O1 Nd1 N2 C6 133.0(5) . . . . ?
O2 Nd1 N2 C6 0.5(5) 1_455 . . . ?
O1W Nd1 N2 C6 79.3(5) . . . . ?
O6 Nd1 N2 C6 -52.9(6) 2_765 . . . ?
O5 Nd1 N2 C6 -140.6(5) . . . . ?
O2W Nd1 N2 C6 -83.8(5) . . . . ?
N1 Nd1 N2 C6 56.7(6) . . . . ?
O3 Nd1 N2 C5 2.2(4) . . . . ?
O1 Nd1 N2 C5 -44.6(4) . . . . ?
O2 Nd1 N2 C5 -177.0(4) 1_455 . . . ?
O1W Nd1 N2 C5 -98.2(4) . . . . ?
O6 Nd1 N2 C5 129.6(4) 2_765 . . . ?
O5 Nd1 N2 C5 41.9(4) . . . . ?
O2W Nd1 N2 C5 98.6(4) . . . . ?
N1 Nd1 N2 C5 -120.8(4) . . . . ?
O2 C1 O1 Nd1 169.4(4) . . . . ?
C2 C1 O1 Nd1 -12.6(7) . . . . ?
O3 Nd1 O1 C1 -155.0(5) . . . . ?
O2 Nd1 O1 C1 -9.1(5) 1_455 . . . ?
O1W Nd1 O1 C1 -60.8(5) . . . . ?
O6 Nd1 O1 C1 71.4(5) 2_765 . . . ?
O5 Nd1 O1 C1 129.0(5) . . . . ?
O2W Nd1 O1 C1 155.5(4) . . . . ?
N1 Nd1 O1 C1 14.5(4) . . . . ?
N2 Nd1 O1 C1 -112.6(5) . . . . ?
O1 C1 O2 Nd1 23.4(8) . . . 1_655 ?
C2 C1 O2 Nd1 -154.5(3) . . . 1_655 ?
O4 C4 O3 Nd1 -175.5(5) . . . . ?
C5 C4 O3 Nd1 4.1(8) . . . . ?
O1 Nd1 O3 C4 134.0(5) . . . . ?
O2 Nd1 O3 C4 -2.3(7) 1_455 . . . ?
O1W Nd1 O3 C4 62.4(5) . . . . ?
O6 Nd1 O3 C4 -134.5(5) 2_765 . . . ?
O5 Nd1 O3 C4 -149.2(6) . . . . ?
O2W Nd1 O3 C4 -71.0(5) . . . . ?
N1 Nd1 O3 C4 121.6(5) . . . . ?
N2 Nd1 O3 C4 -3.5(5) . . . . ?
O6 C7 O5 Nd1 172.9(5) . . . . ?
C7 C7 O5 Nd1 -6.5(9) 2_765 . . . ?
O3 Nd1 O5 C7 175.7(5) . . . . ?
O1 Nd1 O5 C7 -107.8(5) . . . . ?
O2 Nd1 O5 C7 24.9(5) 1_455 . . . ?
O1W Nd1 O5 C7 -123.5(4) . . . . ?
O6 Nd1 O5 C7 7.1(4) 2_765 . . . ?
O2W Nd1 O5 C7 86.9(5) . . . . ?
N1 Nd1 O5 C7 -53.2(5) . . . . ?
N2 Nd1 O5 C7 139.5(4) . . . . ?
O5 C7 O6 Nd1 173.3(5) . . . 2_765 ?
C7 C7 O6 Nd1 -7.3(8) 2_765 . . 2_765 ?
